data_4518072
loop_
_publ_author_name
'Cole, Bren E.'
'Cheisson, Thibault'
'Nelson, Joshua J. M.'
'Higgins, Robert F.'
'Gau, Michael R.'
'Carroll, Patrick J.'
'Schelter, Eric J.'

_publ_section_title
;
 Understanding Molecular Factors That Determine Performance in the Rare
 Earth (TriNOx) Separations System
;
_journal_name_full 'ACS Sustainable Chemistry &amp; Engineering'
_journal_paper_doi 10.1021/acssuschemeng.0c03974
_journal_year 2020
_chemical_formula_moiety 'C24 H15 Br3 F9 N'
_chemical_formula_sum 'C24 H15 Br3 F9 N'
_chemical_formula_weight 728.10
_space_group_crystal_system triclinic
_space_group_IT_number 2
_space_group_name_Hall '-P 1'
_space_group_name_H-M_alt 'P -1'
_atom_sites_solution_hydrogens geom
_atom_sites_solution_primary direct
_audit_creation_date 2018-09-27
_audit_creation_method
;
Olex2 1.2
(compiled 2018.05.29 svn.r3508 for OlexSys, GUI svn.r5506)
;
_cell_angle_alpha 73.626(2)
_cell_angle_beta 80.350(2)
_cell_angle_gamma 76.316(2)
_cell_formula_units_Z 2
_cell_length_a 8.7367(3)
_cell_length_b 10.4571(3)
_cell_length_c 15.2330(5)
_cell_measurement_reflns_used 9693
_cell_measurement_temperature 100
_cell_measurement_theta_max 27.49
_cell_measurement_theta_min 2.41
_cell_volume 1289.72(7)
_computing_cell_refinement 'Bruker SAINT v8.34A'
_computing_data_collection 'Bruker APEX2 v2014.11-0'
_computing_data_reduction 'Bruker SAINT v8.34A'
_computing_publication_material 'Olex2 (Dolomanov et al., 2009)'
_computing_structure_refinement 'ShelXL (Sheldrick, 2015)'
_computing_structure_solution 'ShelXS-1997 (Sheldrick, 2008)'
_diffrn_ambient_temperature 100
_diffrn_measured_fraction_theta_full 0.999
_diffrn_measured_fraction_theta_max 0.995
_diffrn_measurement_device 'CCD area detector'
_diffrn_measurement_device_type 'Bruker APEXII'
_diffrn_measurement_method '\w and \f scans'
_diffrn_radiation_monochromator graphite
_diffrn_radiation_type MoK\a
_diffrn_radiation_wavelength 0.71073
_diffrn_reflns_av_R_equivalents 0.0368
_diffrn_reflns_av_unetI/netI 0.0246
_diffrn_reflns_Laue_measured_fraction_full 0.999
_diffrn_reflns_Laue_measured_fraction_max 0.995
_diffrn_reflns_limit_h_max 11
_diffrn_reflns_limit_h_min -11
_diffrn_reflns_limit_k_max 13
_diffrn_reflns_limit_k_min -13
_diffrn_reflns_limit_l_max 19
_diffrn_reflns_limit_l_min -19
_diffrn_reflns_number 28704
_diffrn_reflns_point_group_measured_fraction_full 0.999
_diffrn_reflns_point_group_measured_fraction_max 0.995
_diffrn_reflns_theta_full 25.242
_diffrn_reflns_theta_max 27.546
_diffrn_reflns_theta_min 1.402
_diffrn_source 'sealed tube'
_exptl_absorpt_coefficient_mu 4.771
_exptl_absorpt_correction_T_max 0.7456
_exptl_absorpt_correction_T_min 0.5532
_exptl_absorpt_correction_type multi-scan
_exptl_absorpt_process_details 'SADABS v2014/4'
_exptl_crystal_colour colourless
_exptl_crystal_density_diffrn 1.875
_exptl_crystal_description block
_exptl_crystal_F_000 704
_exptl_crystal_size_max 0.31
_exptl_crystal_size_mid 0.21
_exptl_crystal_size_min 0.17
_refine_diff_density_max 1.196
_refine_diff_density_min -1.091
_refine_diff_density_rms 0.094
_refine_ls_extinction_method none
_refine_ls_goodness_of_fit_ref 1.043
_refine_ls_hydrogen_treatment constr
_refine_ls_matrix_type full
_refine_ls_number_parameters 370
_refine_ls_number_reflns 5932
_refine_ls_number_restraints 204
_refine_ls_restrained_S_all 1.079
_refine_ls_R_factor_all 0.0435
_refine_ls_R_factor_gt 0.0381
_refine_ls_shift/su_max 0.001
_refine_ls_shift/su_mean 0.000
_refine_ls_structure_factor_coef Fsqd
_refine_ls_weighting_details 'w=1/[\s^2^(Fo^2^)+(0.0516P)^2^+2.5943P] where P=(Fo^2^+2Fc^2^)/3'
_refine_ls_weighting_scheme calc
_refine_ls_wR_factor_gt 0.1011
_refine_ls_wR_factor_ref 0.1043
_reflns_number_gt 5291
_reflns_number_total 5932
_reflns_threshold_expression 'I > 2\s(I)'
_cod_data_source_file sc0c03974_si_002.cif
_cod_data_source_block 40290
_cod_database_code 4518072
_shelx_shelxl_version_number 2017/1
_shelx_estimated_absorpt_t_max 0.499
_shelx_estimated_absorpt_t_min 0.320

loop_
_space_group_symop_operation_xyz
'x, y, z'
'-x, -y, -z'

loop_
_atom_site_label
_atom_site_type_symbol
_atom_site_fract_x
_atom_site_fract_y
_atom_site_fract_z
_atom_site_U_iso_or_equiv
_atom_site_adp_type
_atom_site_occupancy
_atom_site_site_symmetry_order
_atom_site_calc_flag
_atom_site_refinement_flags_posn
_atom_site_refinement_flags_adp
_atom_site_refinement_flags_occupancy
_atom_site_disorder_assembly
_atom_site_disorder_group
C1 C 0.9684(3) 0.2444(3) 0.35131(19) 0.0226(6) Uani 1 1 d . . . . .
H1a H 1.084161 0.239596 0.337250 0.027 Uiso 1 1 calc R . . . .
H1b H 0.950443 0.150222 0.375323 0.027 Uiso 1 1 calc R . . . .
C2 C 0.9063(3) 0.3208(3) 0.42493(19) 0.0217(5) Uani 1 1 d . . . . .
C3 C 0.9665(3) 0.2767(3) 0.51022(19) 0.0226(6) Uani 1 1 d . . . . .
C4 C 0.9041(4) 0.3366(3) 0.5819(2) 0.0272(6) Uani 1 1 d . . . . .
H4 H 0.946847 0.303019 0.639378 0.033 Uiso 1 1 calc R . . . .
C5 C 0.7784(4) 0.4464(3) 0.5686(2) 0.0277(6) Uani 1 1 d . . . . .
C6 C 0.7186(4) 0.4967(3) 0.4841(2) 0.0298(6) Uani 1 1 d . . . . .
H6 H 0.633973 0.573497 0.474601 0.036 Uiso 1 1 calc R . . . .
C7 C 0.7830(4) 0.4341(3) 0.4133(2) 0.0259(6) Uani 1 1 d . . . . .
H7 H 0.741907 0.469606 0.355435 0.031 Uiso 1 1 calc R . . . .
C8 C 0.7014(16) 0.5125(12) 0.6506(11) 0.0368(8) Uani 0.5 1 d . U P A 1
F1 F 0.7041(14) 0.6424(12) 0.6300(17) 0.073(3) Uani 0.5 1 d G U P A 1
F2 F 0.5541(19) 0.4965(16) 0.667(2) 0.048(2) Uani 0.5 1 d G U P A 1
F3 F 0.774(2) 0.4495(16) 0.7239(14) 0.065(3) Uani 0.5 1 d G U P A 1
C8' C 0.7001(17) 0.5036(12) 0.6526(11) 0.0368(8) Uani 0.5 1 d . U P A 2
F1' F 0.7538(14) 0.6145(12) 0.6418(17) 0.073(3) Uani 0.5 1 d G U P A 2
F2' F 0.5456(18) 0.5342(16) 0.654(2) 0.048(2) Uani 0.5 1 d G U P A 2
F3' F 0.7382(19) 0.4179(16) 0.7306(13) 0.065(3) Uani 0.5 1 d G U P A 2
C16 C 0.5549(5) 0.8031(5) -0.0588(3) 0.0571(11) Uani 0.55 1 d . U P B 1
F4 F 0.5663(10) 0.7447(7) -0.1259(5) 0.116(3) Uani 0.55 1 d G U P B 1
F5 F 0.6023(8) 0.9190(6) -0.0911(6) 0.082(2) Uani 0.55 1 d G U P B 1
F6 F 0.4071(6) 0.8253(8) -0.0227(5) 0.093(3) Uani 0.55 1 d G U P B 1
C16' C 0.5450(6) 0.8002(6) -0.0537(4) 0.0571(11) Uani 0.45 1 d . U P B 2
F4' F 0.4709(10) 0.7304(7) -0.0855(6) 0.083(2) Uani 0.45 1 d G U P B 2
F5' F 0.6275(9) 0.8710(10) -0.1220(6) 0.088(3) Uani 0.45 1 d G U P B 2
F6' F 0.4412(11) 0.8829(10) -0.0121(6) 0.101(3) Uani 0.45 1 d G U P B 2
C24 C 0.4129(9) -0.1228(6) 0.3533(5) 0.0476(9) Uani 0.5 1 d . U P C 1
F7 F 0.2835(14) -0.0566(10) 0.3152(6) 0.068(3) Uani 0.5 1 d G U P C 1
F8 F 0.3835(12) -0.1450(10) 0.4429(5) 0.063(2) Uani 0.5 1 d G U P C 1
F9 F 0.4610(10) -0.2393(7) 0.3311(5) 0.065(2) Uani 0.5 1 d G U P C 1
C24' C 0.4082(9) -0.1188(6) 0.3462(5) 0.0476(9) Uani 0.5 1 d . U P C 2
F7' F 0.2684(14) -0.0381(10) 0.3424(7) 0.060(2) Uani 0.5 1 d G U P C 2
F8' F 0.4252(12) -0.1873(9) 0.4316(5) 0.073(3) Uani 0.5 1 d G U P C 2
F9' F 0.4206(11) -0.2036(8) 0.2952(5) 0.082(3) Uani 0.5 1 d G U P C 2
C9 C 0.9644(3) 0.4207(3) 0.2092(2) 0.0244(6) Uani 1 1 d . . . . .
H9a H 1.064412 0.384194 0.175146 0.029 Uiso 1 1 calc R . . . .
H9b H 0.990877 0.470122 0.249462 0.029 Uiso 1 1 calc R . . . .
C10 C 0.8574(3) 0.5196(3) 0.14102(19) 0.0230(6) Uani 1 1 d . . . . .
C11 C 0.9123(3) 0.6221(3) 0.07140(19) 0.0228(6) Uani 1 1 d . . . . .
C12 C 0.8153(4) 0.7148(3) 0.0090(2) 0.0304(7) Uani 1 1 d . . . . .
H12 H 0.855576 0.784542 -0.037370 0.036 Uiso 1 1 calc R . . . .
C13 C 0.6595(4) 0.7039(4) 0.0155(2) 0.0370(8) Uani 1 1 d . . . . .
C14 C 0.5990(4) 0.6049(4) 0.0844(3) 0.0411(9) Uani 1 1 d . . . . .
H14 H 0.490889 0.599161 0.089165 0.049 Uiso 1 1 calc R . . . .
C15 C 0.6983(4) 0.5139(4) 0.1466(2) 0.0324(7) Uani 1 1 d . . . . .
H15 H 0.656601 0.446118 0.194043 0.039 Uiso 1 1 calc R . . . .
C17 C 0.9024(4) 0.2059(3) 0.2152(2) 0.0247(6) Uani 1 1 d . . . . .
H17a H 1.008262 0.145271 0.218344 0.030 Uiso 1 1 calc R . . . .
H17b H 0.891023 0.252888 0.149746 0.030 Uiso 1 1 calc R . . . .
C18 C 0.7769(3) 0.1205(3) 0.25156(19) 0.0223(6) Uani 1 1 d . . . . .
C19 C 0.7808(4) 0.0070(3) 0.2200(2) 0.0290(6) Uani 1 1 d . . . . .
C20 C 0.6656(4) -0.0709(3) 0.2500(2) 0.0336(7) Uani 1 1 d . . . . .
H20 H 0.671065 -0.147649 0.227047 0.040 Uiso 1 1 calc R . . . .
C21 C 0.5421(4) -0.0352(3) 0.3139(2) 0.0323(7) Uani 1 1 d . . . . .
C22 C 0.5340(4) 0.0763(3) 0.3471(2) 0.0312(7) Uani 1 1 d . . . . .
H22 H 0.448935 0.100336 0.390994 0.037 Uiso 1 1 calc R . . . .
C23 C 0.6511(4) 0.1535(3) 0.3158(2) 0.0263(6) Uani 1 1 d . . . . .
H23 H 0.644985 0.230351 0.338745 0.032 Uiso 1 1 calc R . . . .
N1 N 0.8933(3) 0.3076(2) 0.26629(16) 0.0219(5) Uani 1 1 d . . . . .
Br1 Br 1.13497(4) 0.12411(4) 0.53297(2) 0.03588(10) Uani 1 1 d . . . . .
Br2 Br 1.12719(4) 0.63838(3) 0.05810(2) 0.03122(10) Uani 1 1 d . . . . .
Br3 Br 0.94782(5) -0.04501(5) 0.13237(3) 0.05286(13) Uani 1 1 d . . . . .

loop_
_atom_site_aniso_label
_atom_site_aniso_U_11
_atom_site_aniso_U_22
_atom_site_aniso_U_33
_atom_site_aniso_U_23
_atom_site_aniso_U_13
_atom_site_aniso_U_12
C1 0.0243(14) 0.0233(14) 0.0198(13) -0.0014(10) -0.0067(10) -0.0056(11)
C2 0.0198(13) 0.0246(14) 0.0208(13) -0.0010(11) -0.0040(10) -0.0093(11)
C3 0.0192(13) 0.0240(14) 0.0222(13) 0.0009(11) -0.0061(10) -0.0054(11)
C4 0.0247(14) 0.0376(17) 0.0221(14) -0.0045(12) -0.0048(11) -0.0134(13)
C5 0.0243(14) 0.0347(16) 0.0300(15) -0.0111(13) -0.0017(12) -0.0150(13)
C6 0.0233(14) 0.0288(16) 0.0387(17) -0.0096(13) -0.0054(12) -0.0048(12)
C7 0.0235(14) 0.0275(15) 0.0258(14) -0.0018(11) -0.0092(11) -0.0045(12)
C8 0.0290(16) 0.047(2) 0.0444(19) -0.0234(17) -0.0009(14) -0.0155(15)
F1 0.070(7) 0.064(4) 0.103(6) -0.060(4) 0.044(6) -0.040(5)
F2 0.0307(17) 0.070(8) 0.057(7) -0.038(6) 0.0080(17) -0.017(4)
F3 0.068(7) 0.093(6) 0.041(3) -0.035(4) -0.016(4) 0.000(4)
C8' 0.0290(16) 0.047(2) 0.0444(19) -0.0234(17) -0.0009(14) -0.0155(15)
F1' 0.070(7) 0.064(4) 0.103(6) -0.060(4) 0.044(6) -0.040(5)
F2' 0.0307(17) 0.070(8) 0.057(7) -0.038(6) 0.0080(17) -0.017(4)
F3' 0.068(7) 0.093(6) 0.041(3) -0.035(4) -0.016(4) 0.000(4)
C16 0.045(2) 0.062(2) 0.053(2) 0.0120(19) -0.0200(18) -0.0105(19)
F4 0.148(7) 0.117(5) 0.078(4) -0.017(4) -0.080(5) 0.019(5)
F5 0.084(4) 0.052(3) 0.091(5) 0.030(3) -0.045(4) -0.007(3)
F6 0.032(2) 0.104(6) 0.101(5) 0.045(4) -0.032(3) -0.004(3)
C16' 0.045(2) 0.062(2) 0.053(2) 0.0120(19) -0.0200(18) -0.0105(19)
F4' 0.086(5) 0.083(4) 0.081(5) 0.013(4) -0.065(4) -0.022(4)
F5' 0.067(4) 0.103(7) 0.069(5) 0.052(4) -0.038(3) -0.034(5)
F6' 0.087(6) 0.081(6) 0.115(6) -0.016(5) -0.040(5) 0.028(4)
C24 0.042(2) 0.0385(19) 0.063(2) -0.0040(17) -0.0071(18) -0.0201(16)
F7 0.041(4) 0.072(5) 0.092(6) 0.001(4) -0.023(4) -0.030(3)
F8 0.064(5) 0.067(5) 0.059(3) -0.005(3) 0.013(3) -0.039(4)
F9 0.071(4) 0.039(3) 0.091(5) -0.013(3) 0.003(4) -0.035(3)
C24' 0.042(2) 0.0385(19) 0.063(2) -0.0040(17) -0.0071(18) -0.0201(16)
F7' 0.032(3) 0.057(4) 0.094(5) -0.022(4) 0.004(4) -0.017(2)
F8' 0.063(5) 0.058(5) 0.079(4) 0.025(3) -0.002(4) -0.029(4)
F9' 0.076(5) 0.077(5) 0.118(6) -0.051(5) 0.019(4) -0.052(4)
C9 0.0218(14) 0.0278(15) 0.0225(13) 0.0019(11) -0.0062(11) -0.0105(11)
C10 0.0236(14) 0.0260(14) 0.0186(13) -0.0022(11) -0.0039(10) -0.0062(11)
C11 0.0222(14) 0.0262(14) 0.0202(13) -0.0038(11) -0.0021(10) -0.0082(11)
C12 0.0344(17) 0.0304(16) 0.0229(14) 0.0024(12) -0.0053(12) -0.0095(13)
C13 0.0297(17) 0.0410(19) 0.0333(17) 0.0035(14) -0.0106(13) -0.0040(14)
C14 0.0224(16) 0.053(2) 0.0400(19) 0.0052(16) -0.0082(14) -0.0106(15)
C15 0.0230(15) 0.0409(18) 0.0277(15) 0.0044(13) -0.0029(12) -0.0110(13)
C17 0.0248(14) 0.0305(15) 0.0200(13) -0.0048(11) -0.0020(11) -0.0101(12)
C18 0.0229(14) 0.0243(14) 0.0195(12) -0.0012(10) -0.0072(10) -0.0064(11)
C19 0.0324(16) 0.0305(16) 0.0250(14) -0.0072(12) -0.0043(12) -0.0067(13)
C20 0.0421(19) 0.0259(16) 0.0373(17) -0.0078(13) -0.0106(14) -0.0113(14)
C21 0.0282(16) 0.0265(15) 0.0406(18) 0.0021(13) -0.0085(13) -0.0117(13)
C22 0.0245(15) 0.0282(15) 0.0367(17) -0.0016(13) -0.0007(12) -0.0071(12)
C23 0.0255(15) 0.0232(14) 0.0290(15) -0.0037(11) -0.0031(12) -0.0061(12)
N1 0.0250(12) 0.0244(12) 0.0176(11) -0.0009(9) -0.0051(9) -0.0105(10)
Br1 0.03371(18) 0.03569(19) 0.03006(17) 0.00254(13) -0.01169(13) 0.00139(13)
Br2 0.02803(17) 0.03667(18) 0.03020(16) -0.00234(13) -0.00362(12) -0.01589(13)
Br3 0.0561(3) 0.0588(3) 0.0544(2) -0.0372(2) 0.01581(19) -0.0197(2)

loop_
_atom_type_symbol
_atom_type_description
_atom_type_scat_dispersion_real
_atom_type_scat_dispersion_imag
_atom_type_scat_source
C C 0.0033 0.0016 'International Tables Vol C Tables 4.2.6.8 and 6.1.1.4'
H H 0.0000 0.0000 'International Tables Vol C Tables 4.2.6.8 and 6.1.1.4'
N N 0.0061 0.0033 'International Tables Vol C Tables 4.2.6.8 and 6.1.1.4'
F F 0.0171 0.0103 'International Tables Vol C Tables 4.2.6.8 and 6.1.1.4'
Br Br -0.2901 2.4595 'International Tables Vol C Tables 4.2.6.8 and 6.1.1.4'

loop_
_geom_angle_atom_site_label_1
_geom_angle_atom_site_label_2
_geom_angle_atom_site_label_3
_geom_angle
_geom_angle_site_symmetry_1
_geom_angle_site_symmetry_3
_geom_angle_publ_flag
N1 C1 C2 113.0(2) . . ?
C3 C2 C1 121.0(3) . . ?
C7 C2 C1 122.3(2) . . ?
C7 C2 C3 116.6(3) . . ?
C2 C3 Br1 120.0(2) . . ?
C4 C3 C2 122.8(3) . . ?
C4 C3 Br1 117.1(2) . . ?
C3 C4 C5 118.8(3) . . ?
C4 C5 C6 120.3(3) . . ?
C4 C5 C8 119.6(5) . . ?
C4 C5 C8' 117.9(5) . . ?
C6 C5 C8 120.1(5) . . ?
C6 C5 C8' 121.6(5) . . ?
C5 C6 C7 119.7(3) . . ?
C6 C7 C2 121.7(3) . . ?
F1 C8 C5 112.2(12) . . ?
F2 C8 C5 106.0(14) . . ?
F2 C8 F1 109.4 . . ?
F2 C8 F3 109.4 . . ?
F3 C8 C5 110.3(12) . . ?
F3 C8 F1 109.4 . . ?
F1' C8' C5 105.8(13) . . ?
F2' C8' C5 110.7(14) . . ?
F2' C8' F1' 109.4 . . ?
F3' C8' C5 112.0(12) . . ?
F3' C8' F1' 109.4 . . ?
F3' C8' F2' 109.4 . . ?
F4 C16 C13 107.7(4) . . ?
F5 C16 F4 109.4 . . ?
F5 C16 F6 109.4 . . ?
F5 C16 C13 111.3(4) . . ?
F6 C16 F4 109.4 . . ?
F6 C16 C13 109.5(4) . . ?
F4' C16' F5' 109.4 . . ?
F4' C16' F6' 109.4 . . ?
F4' C16' C13 110.6(5) . . ?
F5' C16' C13 108.6(5) . . ?
F6' C16' F5' 109.4 . . ?
F6' C16' C13 109.2(5) . . ?
F7 C24 F8 109.4 . . ?
F7 C24 C21 107.6(7) . . ?
F8 C24 C21 112.0(6) . . ?
F9 C24 F7 109.5 . . ?
F9 C24 F8 109.4 . . ?
F9 C24 C21 108.9(6) . . ?
F7' C24' F8' 109.4 . . ?
F7' C24' F9' 109.4 . . ?
F7' C24' C21 110.8(7) . . ?
F8' C24' F9' 109.4 . . ?
F8' C24' C21 107.0(6) . . ?
F9' C24' C21 110.7(6) . . ?
N1 C9 C10 113.1(2) . . ?
C11 C10 C9 121.6(3) . . ?
C11 C10 C15 117.1(3) . . ?
C15 C10 C9 121.3(3) . . ?
C10 C11 Br2 120.3(2) . . ?
C12 C11 C10 122.4(3) . . ?
C12 C11 Br2 117.3(2) . . ?
C13 C12 C11 118.8(3) . . ?
C12 C13 C16 118.2(3) . . ?
C12 C13 C16' 122.0(3) . . ?
C12 C13 C14 120.9(3) . . ?
C14 C13 C16 120.9(3) . . ?
C14 C13 C16' 117.1(3) . . ?
C13 C14 C15 119.2(3) . . ?
C14 C15 C10 121.6(3) . . ?
N1 C17 C18 113.2(2) . . ?
C19 C18 C17 121.0(3) . . ?
C23 C18 C17 121.7(3) . . ?
C23 C18 C19 117.2(3) . . ?
C18 C19 Br3 120.0(2) . . ?
C20 C19 C18 122.4(3) . . ?
C20 C19 Br3 117.6(2) . . ?
C19 C20 C21 118.9(3) . . ?
C20 C21 C24 121.1(4) . . ?
C20 C21 C24' 119.7(4) . . ?
C22 C21 C24 118.3(4) . . ?
C22 C21 C24' 119.7(4) . . ?
C22 C21 C20 120.6(3) . . ?
C21 C22 C23 119.6(3) . . ?
C18 C23 C22 121.3(3) . . ?
C1 N1 C17 110.3(2) . . ?
C9 N1 C1 111.5(2) . . ?
C9 N1 C17 110.7(2) . . ?

loop_
_geom_bond_atom_site_label_1
_geom_bond_atom_site_label_2
_geom_bond_distance
_geom_bond_site_symmetry_2
_geom_bond_publ_flag
C1 C2 1.512(4) . ?
C1 N1 1.463(3) . ?
C2 C3 1.398(4) . ?
C2 C7 1.392(4) . ?
C3 C4 1.381(4) . ?
C3 Br1 1.892(3) . ?
C4 C5 1.383(5) . ?
C5 C6 1.386(5) . ?
C5 C8 1.573(17) . ?
C5 C8' 1.551(17) . ?
C6 C7 1.388(5) . ?
C8 F1 1.3101 . ?
C8 F2 1.3100 . ?
C8 F3 1.3100 . ?
C8' F1' 1.3101 . ?
C8' F2' 1.3100 . ?
C8' F3' 1.3100 . ?
C16 F4 1.3102 . ?
C16 F5 1.3099 . ?
C16 F6 1.3101 . ?
C16 C13 1.558(5) . ?
C16' F4' 1.3099 . ?
C16' F5' 1.3102 . ?
C16' F6' 1.3101 . ?
C16' C13 1.550(6) . ?
C24 F7 1.3101 . ?
C24 F8 1.3102 . ?
C24 F9 1.3099 . ?
C24 C21 1.557(8) . ?
C24' F7' 1.3100 . ?
C24' F8' 1.3100 . ?
C24' F9' 1.3100 . ?
C24' C21 1.556(8) . ?
C9 C10 1.511(4) . ?
C9 N1 1.459(4) . ?
C10 C11 1.391(4) . ?
C10 C15 1.393(4) . ?
C11 C12 1.387(4) . ?
C11 Br2 1.897(3) . ?
C12 C13 1.377(5) . ?
C13 C14 1.383(5) . ?
C14 C15 1.390(5) . ?
C17 C18 1.513(4) . ?
C17 N1 1.465(4) . ?
C18 C19 1.392(4) . ?
C18 C23 1.391(4) . ?
C19 C20 1.382(5) . ?
C19 Br3 1.894(3) . ?
C20 C21 1.383(5) . ?
C21 C22 1.379(5) . ?
C22 C23 1.391(4) . ?
